data_7220202
loop_
_publ_author_name
'Sheremetev, Aleksei B.'
'Lyalin, Boris V.'
'Kozeev, Andrei M.'
'Palysaeva, Nadezhda V.'
'Struchkova, Marina I.'
'Suponitsky, Kyrill'

_publ_section_title
;
 A Practical Anodic Oxidation of Aminofurazans to Azofurazans: an
 environmentally friendly route
;
_journal_name_full 'RSC Adv.'
_journal_paper_doi 10.1039/C5RA05726D
_journal_year 2015
_chemical_formula_moiety 'C10 H10 N6 O2'
_chemical_formula_sum 'C10 H10 N6 O2'
_chemical_formula_weight 246.24
_chemical_name_systematic
; 
 ? 
;
_space_group_IT_number 61
_symmetry_cell_setting orthorhombic
_symmetry_space_group_name_Hall '-P 2ac 2ab'
_symmetry_space_group_name_H-M 'P b c a'
_atom_sites_solution_hydrogens geom
_atom_sites_solution_primary direct
_atom_sites_solution_secondary difmap
_audit_creation_method SHELXL-97
_audit_update_record
;
2014-06-10 deposited with the CCDC.
2015-04-17 downloaded from the CCDC.
;
_cell_angle_alpha 90.00
_cell_angle_beta 90.00
_cell_angle_gamma 90.00
_cell_formula_units_Z 4
_cell_length_a 7.6654(5)
_cell_length_b 9.6969(6)
_cell_length_c 15.2346(10)
_cell_measurement_reflns_used 7910
_cell_measurement_temperature 100(2)
_cell_measurement_theta_max 32.00
_cell_measurement_theta_min 2.49
_cell_volume 1132.40(13)
_computing_cell_refinement 'SAINT (Bruker, 2009)'
_computing_data_collection 'APEX (Bruker, 2009)'
_computing_data_reduction 'SAINT (Bruker, 2009)'
_computing_molecular_graphics 'SHELXTL (Sheldrick, 2008)'
_computing_publication_material 'SHELXTL (Sheldrick, 2008) and PLATON (Spek, 2009)'
_computing_structure_refinement 'SHELXTL (Sheldrick, 2008)'
_computing_structure_solution 'SHELXTL (Sheldrick, 2008)'
_diffrn_ambient_temperature 100(2)
_diffrn_measured_fraction_theta_full 0.999
_diffrn_measured_fraction_theta_max 0.999
_diffrn_measurement_device_type 'Bruker APEX-II CCD'
_diffrn_measurement_method '\f and \w scans'
_diffrn_radiation_monochromator graphite
_diffrn_radiation_source 'sealed tube'
_diffrn_radiation_type MoK\a
_diffrn_radiation_wavelength 0.71073
_diffrn_reflns_av_R_equivalents 0.0261
_diffrn_reflns_av_sigmaI/netI 0.0148
_diffrn_reflns_limit_h_max 11
_diffrn_reflns_limit_h_min -11
_diffrn_reflns_limit_k_max 14
_diffrn_reflns_limit_k_min -14
_diffrn_reflns_limit_l_max 22
_diffrn_reflns_limit_l_min -22
_diffrn_reflns_number 14832
_diffrn_reflns_theta_full 32.01
_diffrn_reflns_theta_max 32.01
_diffrn_reflns_theta_min 3.64
_diffrn_standards_decay_% 0
_diffrn_standards_number 0
_exptl_absorpt_coefficient_mu 0.107
_exptl_absorpt_correction_type none
_exptl_crystal_colour orange
_exptl_crystal_density_diffrn 1.444
_exptl_crystal_density_method 'not measured'
_exptl_crystal_description prizm
_exptl_crystal_F_000 512
_exptl_crystal_size_max 0.26
_exptl_crystal_size_mid 0.21
_exptl_crystal_size_min 0.18
_refine_diff_density_max 0.337
_refine_diff_density_min -0.344
_refine_diff_density_rms 0.071
_refine_ls_extinction_method none
_refine_ls_goodness_of_fit_ref 1.155
_refine_ls_hydrogen_treatment constr
_refine_ls_matrix_type full
_refine_ls_number_parameters 82
_refine_ls_number_reflns 1967
_refine_ls_number_restraints 0
_refine_ls_restrained_S_all 1.155
_refine_ls_R_factor_all 0.0476
_refine_ls_R_factor_gt 0.0426
_refine_ls_shift/su_max 0.000
_refine_ls_shift/su_mean 0.000
_refine_ls_structure_factor_coef Fsqd
_refine_ls_weighting_details 'calc w=1/[\s^2^(Fo^2^)+(0.0525P)^2^+0.3939P] where P=(Fo^2^+2Fc^2^)/3'
_refine_ls_weighting_scheme calc
_refine_ls_wR_factor_gt 0.1088
_refine_ls_wR_factor_ref 0.1125
_reflns_number_gt 1771
_reflns_number_total 1967
_reflns_threshold_expression I>2\s(I)
_cod_data_source_file c5ra05726d2.cif
_cod_data_source_block comp9d
_cod_depositor_comments
;
The following automatic conversions were performed:

'_symmetry_cell_setting' value 'Orthorhombic' changed to
'orthorhombic' according to
/usr/data/users/saulius/crontab/automatic-downloads/rss-feeds/RSC/lib/dictionaries/cif_core.dic
dictionary named 'cif_core.dic' version 2.4.2 from 2011-04-26.

Automatic conversion script
Id: cif_fix_values 3271 2015-04-21 07:52:19Z andrius 
;
_cod_database_code 7220202

loop_
_symmetry_equiv_pos_as_xyz
'x, y, z'
'-x+1/2, -y, z+1/2'
'-x, y+1/2, -z+1/2'
'x+1/2, -y+1/2, -z'
'-x, -y, -z'
'x-1/2, y, -z-1/2'
'x, -y-1/2, z-1/2'
'-x-1/2, y-1/2, z'

loop_
_atom_site_label
_atom_site_type_symbol
_atom_site_fract_x
_atom_site_fract_y
_atom_site_fract_z
_atom_site_U_iso_or_equiv
_atom_site_adp_type
_atom_site_occupancy
_atom_site_symmetry_multiplicity
_atom_site_calc_flag
_atom_site_refinement_flags
O1 O 0.05338(9) 0.14573(8) 0.07292(5) 0.01884(17) Uani 1 1 d .
N1 N 0.05449(11) 0.17608(9) -0.01685(5) 0.01690(17) Uani 1 1 d .
N2 N 0.20325(11) 0.08115(9) 0.09712(5) 0.01675(17) Uani 1 1 d .
N3 N 0.45872(10) 0.00521(8) 0.03554(5) 0.01370(16) Uani 1 1 d .
C1 C 0.29609(11) 0.06999(9) 0.02539(6) 0.01260(17) Uani 1 1 d .
C2 C 0.20320(11) 0.13036(9) -0.04731(6) 0.01312(17) Uani 1 1 d .
C3 C 0.25260(13) 0.14428(10) -0.14006(6) 0.01702(18) Uani 1 1 d .
H3A H 0.3769 0.1225 -0.1543 0.020 Uiso 1 1 calc R
C4 C 0.12087(14) 0.10917(12) -0.21028(7) 0.0227(2) Uani 1 1 d .
H4A H 0.1642 0.0647 -0.2645 0.027 Uiso 1 1 calc R
H4B H 0.0037 0.0786 -0.1911 0.027 Uiso 1 1 calc R
C5 C 0.16906(17) 0.25539(11) -0.19482(7) 0.0270(2) Uani 1 1 d .
H5A H 0.0817 0.3156 -0.1661 0.032 Uiso 1 1 calc R
H5B H 0.2422 0.3017 -0.2395 0.032 Uiso 1 1 calc R

loop_
_atom_site_aniso_label
_atom_site_aniso_U_11
_atom_site_aniso_U_22
_atom_site_aniso_U_33
_atom_site_aniso_U_23
_atom_site_aniso_U_13
_atom_site_aniso_U_12
O1 0.0171(3) 0.0236(3) 0.0158(3) 0.0005(3) 0.0036(2) 0.0060(2)
N1 0.0165(4) 0.0191(4) 0.0151(4) 0.0010(3) 0.0005(3) 0.0033(3)
N2 0.0161(3) 0.0197(4) 0.0144(3) 0.0006(3) 0.0012(3) 0.0033(3)
N3 0.0134(3) 0.0147(3) 0.0129(3) -0.0004(2) -0.0004(2) 0.0010(2)
C1 0.0131(4) 0.0128(3) 0.0119(4) -0.0005(3) -0.0004(3) 0.0004(3)
C2 0.0131(4) 0.0142(4) 0.0121(3) 0.0000(3) -0.0007(3) 0.0001(3)
C3 0.0147(4) 0.0249(4) 0.0115(3) 0.0020(3) -0.0006(3) 0.0022(3)
C4 0.0236(5) 0.0305(5) 0.0139(4) 0.0015(4) -0.0040(3) -0.0048(4)
C5 0.0429(6) 0.0213(5) 0.0168(4) 0.0064(4) 0.0019(4) 0.0063(4)

loop_
_atom_type_symbol
_atom_type_description
_atom_type_scat_dispersion_real
_atom_type_scat_dispersion_imag
_atom_type_scat_source
C C 0.0033 0.0016 'International Tables Vol C Tables 4.2.6.8 and 6.1.1.4'
H H 0.0000 0.0000 'International Tables Vol C Tables 4.2.6.8 and 6.1.1.4'
N N 0.0061 0.0033 'International Tables Vol C Tables 4.2.6.8 and 6.1.1.4'
O O 0.0106 0.0060 'International Tables Vol C Tables 4.2.6.8 and 6.1.1.4'

loop_
_geom_angle_atom_site_label_1
_geom_angle_atom_site_label_2
_geom_angle_atom_site_label_3
_geom_angle
_geom_angle_site_symmetry_1
N2 O1 N1 110.91(7) .
C2 N1 O1 106.31(7) .
C1 N2 O1 105.73(7) .
N3 N3 C1 112.81(9) 5_655
N2 C1 N3 115.33(8) .
N2 C1 C2 109.85(8) .
N3 C1 C2 134.82(8) .
N1 C2 C1 107.19(8) .
N1 C2 C3 122.32(8) .
C1 C2 C3 130.48(8) .
C2 C3 C5 119.28(8) .
C2 C3 C4 119.23(8) .
C5 C3 C4 58.96(7) .
C2 C3 H3A 115.8 .
C5 C3 H3A 115.8 .
C4 C3 H3A 115.8 .
C5 C4 C3 60.37(7) .
C5 C4 H4A 117.7 .
C3 C4 H4A 117.7 .
C5 C4 H4B 117.7 .
C3 C4 H4B 117.7 .
H4A C4 H4B 114.9 .
C4 C5 C3 60.67(7) .
C4 C5 H5A 117.7 .
C3 C5 H5A 117.7 .
C4 C5 H5B 117.7 .
C3 C5 H5B 117.7 .
H5A C5 H5B 114.8 .

loop_
_geom_bond_atom_site_label_1
_geom_bond_atom_site_label_2
_geom_bond_distance
_geom_bond_site_symmetry_2
O1 N2 1.3594(10) .
O1 N1 1.3989(11) .
N1 C2 1.3082(12) .
N2 C1 1.3086(11) .
N3 N3 1.2582(15) 5_655
N3 C1 1.4045(11) .
C1 C2 1.4410(12) .
C2 C3 1.4692(12) .
C3 C5 1.5056(14) .
C3 C4 1.5099(14) .
C3 H3A 1.0000 .
C4 C5 1.4840(16) .
C4 H4A 0.9900 .
C4 H4B 0.9900 .
C5 H5A 0.9900 .
C5 H5B 0.9900 .

loop_
_geom_torsion_atom_site_label_1
_geom_torsion_atom_site_label_2
_geom_torsion_atom_site_label_3
_geom_torsion_atom_site_label_4
_geom_torsion
_geom_torsion_site_symmetry_1
N2 O1 N1 C2 0.12(10) .
N1 O1 N2 C1 -0.34(10) .
O1 N2 C1 N3 -179.97(7) .
O1 N2 C1 C2 0.42(10) .
N3 N3 C1 N2 178.76(10) 5_655
N3 N3 C1 C2 -1.76(16) 5_655
O1 N1 C2 C1 0.14(10) .
O1 N1 C2 C3 -179.69(8) .
N2 C1 C2 N1 -0.36(10) .
N3 C1 C2 N1 -179.86(9) .
N2 C1 C2 C3 179.45(9) .
N3 C1 C2 C3 -0.06(17) .
N1 C2 C3 C5 23.10(14) .
C1 C2 C3 C5 -156.68(10) .
N1 C2 C3 C4 -45.58(13) .
C1 C2 C3 C4 134.64(10) .
C2 C3 C4 C5 108.50(10) .
C2 C3 C5 C4 -108.43(10) .
